data_1555102
loop_
_publ_author_name
'Manojveer, Seetharaman'
'Balamurugan, Rengarajan'

_publ_section_title
;
 In Situ Formed Acetal-Facilitated Synthesis of Substituted Indene
 Derivatives from o-Alkenylbenzaldehydes.
;
_journal_issue 14
_journal_name_full 'Organic letters'
_journal_page_first 3600
_journal_page_last 3603
_journal_paper_doi 10.1021/acs.orglett.5b01695
_journal_volume 17
_journal_year 2015
_chemical_formula_moiety 'C22 H22 O'
_chemical_formula_sum 'C22 H22 O'
_chemical_formula_weight 302.40
_space_group_IT_number 2
_space_group_name_Hall '-P 1'
_space_group_name_H-M_alt 'P -1'
_symmetry_cell_setting triclinic
_symmetry_space_group_name_H-M 'P -1'
_atom_sites_solution_hydrogens geom
_atom_sites_solution_primary direct
_atom_sites_solution_secondary difmap
_audit_creation_method SHELXL-97
_cell_angle_alpha 83.000(16)
_cell_angle_beta 65.519(19)
_cell_angle_gamma 78.417(18)
_cell_formula_units_Z 2
_cell_length_a 9.1622(18)
_cell_length_b 9.508(2)
_cell_length_c 10.568(2)
_cell_measurement_reflns_used 1683
_cell_measurement_temperature 298
_cell_measurement_theta_max 28.6340
_cell_measurement_theta_min 3.5990
_cell_volume 820.0(3)
_computing_cell_refinement
;
CrysAlisPro, Agilent Technologies,
Version 1.171.36.28 (release 01-02-2013 CrysAlis171 .NET)
(compiled Feb  1 2013,16:14:44)
;
_computing_data_collection
;
CrysAlisPro, Agilent Technologies,
Version 1.171.36.28 (release 01-02-2013 CrysAlis171 .NET)
(compiled Feb  1 2013,16:14:44)
;
_computing_data_reduction
;
CrysAlisPro, Agilent Technologies,
Version 1.171.36.28 (release 01-02-2013 CrysAlis171 .NET)
(compiled Feb  1 2013,16:14:44)
;
_computing_structure_refinement 'SHELXL-97 (Sheldrick, 1997)'
_computing_structure_solution 'SHELXS-97 (Sheldrick, 1990)'
_diffrn_ambient_temperature 298
_diffrn_measured_fraction_theta_full 0.998
_diffrn_measured_fraction_theta_max 0.998
_diffrn_measurement_device_type 'Xcalibur, Eos, Gemini'
_diffrn_measurement_method '\w scans'
_diffrn_radiation_monochromator graphite
_diffrn_radiation_source 'fine-focus sealed tube'
_diffrn_radiation_type MoK\a
_diffrn_radiation_wavelength 0.71073
_diffrn_reflns_av_R_equivalents 0.0218
_diffrn_reflns_av_sigmaI/netI 0.0424
_diffrn_reflns_limit_h_max 11
_diffrn_reflns_limit_h_min -11
_diffrn_reflns_limit_k_max 11
_diffrn_reflns_limit_k_min -11
_diffrn_reflns_limit_l_max 12
_diffrn_reflns_limit_l_min -13
_diffrn_reflns_number 5503
_diffrn_reflns_theta_full 26.37
_diffrn_reflns_theta_max 26.37
_diffrn_reflns_theta_min 2.98
_exptl_absorpt_coefficient_mu 0.073
_exptl_absorpt_correction_T_max 0.9856
_exptl_absorpt_correction_T_min 0.9784
_exptl_absorpt_correction_type multi-scan
_exptl_crystal_colour colourless
_exptl_crystal_density_diffrn 1.225
_exptl_crystal_density_method 'not measured'
_exptl_crystal_description square
_exptl_crystal_F_000 324
_exptl_crystal_size_max 0.30
_exptl_crystal_size_mid 0.20
_exptl_crystal_size_min 0.20
_refine_diff_density_max 0.202
_refine_diff_density_min -0.170
_refine_diff_density_rms 0.033
_refine_ls_extinction_method none
_refine_ls_goodness_of_fit_ref 1.041
_refine_ls_hydrogen_treatment mixed
_refine_ls_matrix_type full
_refine_ls_number_parameters 209
_refine_ls_number_reflns 3358
_refine_ls_number_restraints 0
_refine_ls_restrained_S_all 1.041
_refine_ls_R_factor_all 0.0795
_refine_ls_R_factor_gt 0.0502
_refine_ls_shift/su_max 0.013
_refine_ls_shift/su_mean 0.000
_refine_ls_structure_factor_coef Fsqd
_refine_ls_weighting_details 'calc w=1/[\s^2^(Fo^2^)+(0.0524P)^2^+0.0629P] where P=(Fo^2^+2Fc^2^)/3'
_refine_ls_weighting_scheme calc
_refine_ls_wR_factor_gt 0.1132
_refine_ls_wR_factor_ref 0.1293
_reflns_number_gt 2271
_reflns_number_total 3358
_reflns_threshold_expression >2sigma(I)
_cod_data_source_file ol5b01695_si_001.cif
_cod_data_source_block smv905
_cod_database_code 1555102

loop_
_symmetry_equiv_pos_as_xyz
'x, y, z'
'-x, -y, -z'

loop_
_atom_site_label
_atom_site_type_symbol
_atom_site_fract_x
_atom_site_fract_y
_atom_site_fract_z
_atom_site_U_iso_or_equiv
_atom_site_adp_type
_atom_site_occupancy
_atom_site_symmetry_multiplicity
_atom_site_calc_flag
_atom_site_refinement_flags
O1 O 0.30719(16) 0.51874(14) 0.04538(13) 0.0626(4) Uani 1 1 d .
C24 C 0.3312(2) 0.35359(16) 0.22600(16) 0.0409(4) Uani 1 1 d .
H24 H 0.4450 0.3183 0.2109 0.049 Uiso 1 1 calc R
C3 C 0.2797(2) 0.24146(17) 0.16677(17) 0.0409(4) Uani 1 1 d .
H3 H 0.3397 0.2411 0.0655 0.049 Uiso 1 1 calc R
C4 C 0.4734(2) 0.02142(16) 0.21727(17) 0.0402(4) Uani 1 1 d .
C5 C 0.3129(2) 0.09338(17) 0.22966(17) 0.0410(4) Uani 1 1 d .
C6 C 0.6122(2) 0.03619(18) 0.09991(17) 0.0469(4) Uani 1 1 d .
H6 H 0.6049 0.1001 0.0280 0.056 Uiso 1 1 calc R
C7 C 0.7607(2) -0.04106(19) 0.08671(19) 0.0511(5) Uani 1 1 d .
H7 H 0.8516 -0.0290 0.0056 0.061 Uiso 1 1 calc R
C29 C 0.3279(2) 0.49846(18) 0.15159(18) 0.0462(4) Uani 1 1 d .
C9 C 0.6412(3) -0.1486(2) 0.3080(2) 0.0614(5) Uani 1 1 d .
H9 H 0.6495 -0.2113 0.3803 0.074 Uiso 1 1 calc R
C10 C 0.0401(2) 0.14029(19) 0.28219(18) 0.0469(4) Uani 1 1 d .
C25 C 0.2378(3) 0.36574(19) 0.38177(18) 0.0563(5) Uani 1 1 d .
H25A H 0.1225 0.3904 0.4025 0.068 Uiso 1 1 calc R
H25B H 0.2559 0.2731 0.4275 0.068 Uiso 1 1 calc R
C28 C 0.3591(3) 0.61580(19) 0.2147(2) 0.0637(6) Uani 1 1 d .
H28A H 0.3309 0.7074 0.1717 0.076 Uiso 1 1 calc R
H28B H 0.4742 0.6023 0.1944 0.076 Uiso 1 1 calc R
C13 C 0.4929(2) -0.07208(19) 0.3222(2) 0.0556(5) Uani 1 1 d .
H13 H 0.4027 -0.0830 0.4044 0.067 Uiso 1 1 calc R
C14 C 0.7785(2) -0.13542(18) 0.1898(2) 0.0495(5) Uani 1 1 d .
C15 C 0.1736(2) 0.04185(19) 0.29701(18) 0.0481(4) Uani 1 1 d .
H15 H 0.1645 -0.0459 0.3468 0.058 Uiso 1 1 calc R
C16 C -0.0012(2) 0.3669(2) 0.1658(2) 0.0557(5) Uani 1 1 d .
H16 H 0.0377 0.4469 0.1120 0.067 Uiso 1 1 calc R
C17 C 0.1006(2) 0.26024(19) 0.20202(18) 0.0447(4) Uani 1 1 d .
C27 C 0.2642(3) 0.6207(2) 0.3699(2) 0.0660(6) Uani 1 1 d .
H27A H 0.2998 0.6899 0.4064 0.079 Uiso 1 1 calc R
H27B H 0.1496 0.6522 0.3900 0.079 Uiso 1 1 calc R
C19 C 0.9406(3) -0.2183(2) 0.1762(3) 0.0731(6) Uani 1 1 d .
H19A H 1.0031 -0.2450 0.0815 0.110 Uiso 1 1 calc R
H19B H 0.9259 -0.3034 0.2362 0.110 Uiso 1 1 calc R
H19C H 0.9971 -0.1600 0.2022 0.110 Uiso 1 1 calc R
C26 C 0.2866(3) 0.4770(2) 0.4402(2) 0.0617(6) Uani 1 1 d .
H26A H 0.2208 0.4826 0.5393 0.074 Uiso 1 1 calc R
H26B H 0.3996 0.4489 0.4269 0.074 Uiso 1 1 calc R
C21 C -0.1211(2) 0.1292(2) 0.3255(2) 0.0583(5) Uani 1 1 d .
H21 H -0.1608 0.0491 0.3787 0.070 Uiso 1 1 calc R
C22 C -0.1636(3) 0.3541(3) 0.2105(2) 0.0686(6) Uani 1 1 d .
H22 H -0.2337 0.4263 0.1862 0.082 Uiso 1 1 calc R
C23 C -0.2219(3) 0.2368(3) 0.2897(2) 0.0678(6) Uani 1 1 d .
H23 H -0.3312 0.2303 0.3194 0.081 Uiso 1 1 calc R

loop_
_atom_site_aniso_label
_atom_site_aniso_U_11
_atom_site_aniso_U_22
_atom_site_aniso_U_33
_atom_site_aniso_U_23
_atom_site_aniso_U_13
_atom_site_aniso_U_12
O1 0.0681(9) 0.0645(9) 0.0528(8) 0.0134(7) -0.0285(7) -0.0060(7)
C24 0.0425(10) 0.0376(9) 0.0434(9) -0.0010(7) -0.0204(8) -0.0020(7)
C3 0.0447(10) 0.0413(9) 0.0372(9) -0.0050(7) -0.0188(8) -0.0008(8)
C4 0.0456(10) 0.0341(8) 0.0431(9) -0.0036(7) -0.0206(8) -0.0043(7)
C5 0.0458(10) 0.0383(9) 0.0403(9) -0.0067(7) -0.0191(8) -0.0033(8)
C6 0.0519(11) 0.0455(10) 0.0420(10) 0.0018(8) -0.0207(9) -0.0032(8)
C7 0.0457(11) 0.0539(11) 0.0491(11) -0.0072(9) -0.0159(9) -0.0027(9)
C29 0.0418(10) 0.0466(10) 0.0409(10) 0.0012(8) -0.0114(8) -0.0003(8)
C9 0.0630(14) 0.0517(11) 0.0684(13) 0.0164(10) -0.0332(11) -0.0031(10)
C10 0.0441(11) 0.0533(11) 0.0460(10) -0.0151(8) -0.0191(8) -0.0040(9)
C25 0.0846(15) 0.0484(10) 0.0415(10) 0.0037(8) -0.0291(10) -0.0181(10)
C28 0.0804(15) 0.0410(10) 0.0595(13) 0.0010(9) -0.0174(11) -0.0133(10)
C13 0.0485(12) 0.0568(11) 0.0528(11) 0.0113(9) -0.0161(9) -0.0074(9)
C14 0.0512(11) 0.0391(9) 0.0610(12) -0.0104(9) -0.0266(10) 0.0004(8)
C15 0.0514(11) 0.0435(10) 0.0497(10) -0.0048(8) -0.0200(9) -0.0075(9)
C16 0.0531(12) 0.0624(12) 0.0574(11) -0.0106(10) -0.0324(10) 0.0050(9)
C17 0.0460(10) 0.0495(10) 0.0429(9) -0.0136(8) -0.0235(8) 0.0022(8)
C27 0.0843(16) 0.0471(11) 0.0588(12) -0.0101(9) -0.0197(11) -0.0092(11)
C19 0.0628(14) 0.0591(13) 0.0968(17) -0.0130(12) -0.0388(12) 0.0124(10)
C26 0.0867(15) 0.0543(12) 0.0484(11) -0.0066(9) -0.0293(11) -0.0136(11)
C21 0.0484(12) 0.0721(13) 0.0571(12) -0.0200(10) -0.0186(10) -0.0113(10)
C22 0.0559(14) 0.0864(16) 0.0719(14) -0.0207(13) -0.0411(11) 0.0144(12)
C23 0.0457(12) 0.0956(17) 0.0684(14) -0.0278(13) -0.0266(11) -0.0025(12)

loop_
_atom_type_symbol
_atom_type_description
_atom_type_scat_dispersion_real
_atom_type_scat_dispersion_imag
_atom_type_scat_source
C C 0.0033 0.0016 'International Tables Vol C Tables 4.2.6.8 and 6.1.1.4'
H H 0.0000 0.0000 'International Tables Vol C Tables 4.2.6.8 and 6.1.1.4'
O O 0.0106 0.0060 'International Tables Vol C Tables 4.2.6.8 and 6.1.1.4'

loop_
_geom_angle_atom_site_label_1
_geom_angle_atom_site_label_2
_geom_angle_atom_site_label_3
_geom_angle
C29 C24 C25 111.21(14)
C29 C24 C3 113.69(14)
C25 C24 C3 112.75(13)
C29 C24 H24 106.2
C25 C24 H24 106.2
C3 C24 H24 106.2
C17 C3 C5 102.30(13)
C17 C3 C24 115.03(13)
C5 C3 C24 110.71(13)
C17 C3 H3 109.5
C5 C3 H3 109.5
C24 C3 H3 109.5
C6 C4 C13 116.47(16)
C6 C4 C5 122.69(15)
C13 C4 C5 120.77(15)
C15 C5 C4 126.42(15)
C15 C5 C3 109.70(15)
C4 C5 C3 123.87(14)
C7 C6 C4 121.53(16)
C7 C6 H6 119.2
C4 C6 H6 119.2
C14 C7 C6 121.65(17)
C14 C7 H7 119.2
C6 C7 H7 119.2
O1 C29 C28 121.59(17)
O1 C29 C24 122.51(17)
C28 C29 C24 115.85(16)
C13 C9 C14 121.69(18)
C13 C9 H9 119.2
C14 C9 H9 119.2
C21 C10 C17 120.60(18)
C21 C10 C15 131.27(18)
C17 C10 C15 108.02(15)
C26 C25 C24 112.96(15)
C26 C25 H25A 109.0
C24 C25 H25A 109.0
C26 C25 H25B 109.0
C24 C25 H25B 109.0
H25A C25 H25B 107.8
C29 C28 C27 113.15(16)
C29 C28 H28A 108.9
C27 C28 H28A 108.9
C29 C28 H28B 108.9
C27 C28 H28B 108.9
H28A C28 H28B 107.8
C9 C13 C4 121.52(17)
C9 C13 H13 119.2
C4 C13 H13 119.2
C7 C14 C9 117.11(17)
C7 C14 C19 121.69(18)
C9 C14 C19 121.19(18)
C5 C15 C10 110.88(16)
C5 C15 H15 124.6
C10 C15 H15 124.6
C17 C16 C22 119.08(19)
C17 C16 H16 120.5
C22 C16 H16 120.5
C16 C17 C10 119.62(17)
C16 C17 C3 131.37(17)
C10 C17 C3 108.97(15)
C26 C27 C28 111.40(16)
C26 C27 H27A 109.3
C28 C27 H27A 109.3
C26 C27 H27B 109.3
C28 C27 H27B 109.3
H27A C27 H27B 108.0
C14 C19 H19A 109.5
C14 C19 H19B 109.5
H19A C19 H19B 109.5
C14 C19 H19C 109.5
H19A C19 H19C 109.5
H19B C19 H19C 109.5
C27 C26 C25 110.55(16)
C27 C26 H26A 109.5
C25 C26 H26A 109.5
C27 C26 H26B 109.5
C25 C26 H26B 109.5
H26A C26 H26B 108.1
C23 C21 C10 119.3(2)
C23 C21 H21 120.4
C10 C21 H21 120.4
C23 C22 C16 120.8(2)
C23 C22 H22 119.6
C16 C22 H22 119.6
C21 C23 C22 120.57(19)
C21 C23 H23 119.7
C22 C23 H23 119.7

loop_
_geom_bond_atom_site_label_1
_geom_bond_atom_site_label_2
_geom_bond_distance
O1 C29 1.201(2)
C24 C29 1.502(2)
C24 C25 1.515(2)
C24 C3 1.537(2)
C24 H24 0.9800
C3 C17 1.501(2)
C3 C5 1.511(2)
C3 H3 0.9800
C4 C6 1.377(2)
C4 C13 1.383(2)
C4 C5 1.451(2)
C5 C15 1.337(2)
C6 C7 1.370(2)
C6 H6 0.9300
C7 C14 1.367(2)
C7 H7 0.9300
C29 C28 1.496(3)
C9 C13 1.364(3)
C9 C14 1.372(3)
C9 H9 0.9300
C10 C21 1.375(3)
C10 C17 1.398(2)
C10 C15 1.436(2)
C25 C26 1.509(2)
C25 H25A 0.9700
C25 H25B 0.9700
C28 C27 1.506(3)
C28 H28A 0.9700
C28 H28B 0.9700
C13 H13 0.9300
C14 C19 1.493(3)
C15 H15 0.9300
C16 C17 1.366(2)
C16 C22 1.388(3)
C16 H16 0.9300
C27 C26 1.492(3)
C27 H27A 0.9700
C27 H27B 0.9700
C19 H19A 0.9600
C19 H19B 0.9600
C19 H19C 0.9600
C26 H26A 0.9700
C26 H26B 0.9700
C21 C23 1.363(3)
C21 H21 0.9300
C22 C23 1.369(3)
C22 H22 0.9300
C23 H23 0.9300
